data_4002602
loop_
_publ_author_name
'Ishizawa, Nobuo'
'Asaka, Toru'
'Kudo, Tatsunari'
'Fukuda, Koichiro'
'Yasuhara, Akira'
'Abe, Nobuyuki'
'Arima, Taka-hisa'

_publ_section_title
;
 Structural Evolution of GdBaCo2O5+\d(\d = 7/18) at Elevated Temperatures
;
_journal_name_full 'Chemistry of Materials'
_journal_page_first 141114094038007
_journal_paper_doi 10.1021/cm503132e
_journal_year 2014
_chemical_formula_sum 'Ba Co2 Gd O5.389'
_chemical_formula_weight 498.7
_chemical_name_systematic ' ?'
_space_group_IT_number 47
_symmetry_cell_setting orthorhombic
_symmetry_Int_Tables_number 47
_symmetry_space_group_name_Hall '-P 2 2'
_symmetry_space_group_name_H-M 'P m m m'
_cell_angle_alpha 90
_cell_angle_beta 90
_cell_angle_gamma 90
_cell_formula_units_Z 2
_cell_length_a 3.8767(4)
_cell_length_b 7.8392(7)
_cell_length_c 7.5627(8)
_cell_measurement_temperature 425
_cell_volume 229.83(4)
_diffrn_ambient_temperature 425
_diffrn_measured_fraction_theta_full 0.99
_diffrn_measured_fraction_theta_max 0.99
_diffrn_radiation_probe x-ray
_diffrn_radiation_source 'X-ray tube'
_diffrn_radiation_type 'Mo K\a'
_diffrn_radiation_wavelength 0.71069
_diffrn_reflns_av_R_equivalents 0.0648
_diffrn_reflns_av_sigmaI/netI 0.0182
_diffrn_reflns_limit_h_max 5
_diffrn_reflns_limit_h_min -4
_diffrn_reflns_limit_k_max 10
_diffrn_reflns_limit_k_min -11
_diffrn_reflns_limit_l_max 9
_diffrn_reflns_limit_l_min -10
_diffrn_reflns_number 1201
_diffrn_reflns_theta_full 30.06
_diffrn_reflns_theta_max 30.05
_diffrn_reflns_theta_min 2.6
_exptl_absorpt_coefficient_mu 29.713
_exptl_absorpt_correction_T_max 0.211778
_exptl_absorpt_correction_T_min 0.114412
_exptl_absorpt_correction_type multi-scan
_exptl_absorpt_process_details '(SADABS; Sheldrick, 1996)'
_exptl_crystal_density_diffrn 7.2059
_exptl_crystal_description sphere
_exptl_crystal_F_000 434
_exptl_crystal_size_max 0.08
_exptl_crystal_size_mid 0.08
_exptl_crystal_size_min 0.08
_exptl_crystal_size_rad 0.04
_refine_diff_density_max 2.46
_refine_diff_density_min -2.26
_refine_ls_extinction_coef 239(16)
_refine_ls_extinction_method 'B-C type 1 Gaussian isotropic (Becker & Coppens, 1974)'
_refine_ls_goodness_of_fit_gt 2.25
_refine_ls_goodness_of_fit_ref 2.08
_refine_ls_number_constraints 0
_refine_ls_number_parameters 32
_refine_ls_number_reflns 730
_refine_ls_number_restraints 0
_refine_ls_R_factor_all 0.0383
_refine_ls_R_factor_gt 0.0341
_refine_ls_shift/su_max 0.0041
_refine_ls_shift/su_mean 0.0011
_refine_ls_structure_factor_coef F
_refine_ls_weighting_details w=1/(\s^2^(F)+0.0001F^2^)
_refine_ls_weighting_scheme sigma
_refine_ls_wR_factor_gt 0.0424
_refine_ls_wR_factor_ref 0.0430
_reflns_number_gt 612
_reflns_number_total 730
_reflns_threshold_expression I>3\s(I)
_cod_data_source_file cm503132e_si_002.cif
_cod_data_source_block 150h
_cod_depositor_comments
;
The following automatic conversions were performed:

'_diffrn_radiation_probe' value 'X-ray' changed to 'x-ray' according
to /home/saulius/struct/CIF-dictionaries/IUCr/cif_core.dic dictionary
named 'cif_core.dic' version 2.4.5 from 2014-11-21.

Automatic conversion script
Id: cif_fix_values 3866 2015-08-17 15:13:47Z robertas 
;
_cod_original_sg_symbol_Hall '-P -2x;-2y;-2z'
_cod_original_formula_sum 'Ba1 Co2 Gd1 O5.389'
_cod_database_code 4002602

loop_
_space_group_symop_id
_space_group_symop_operation_xyz
1 x,y,z
2 -x,-y,z
3 -x,y,-z
4 x,-y,-z
5 -x,-y,-z
6 x,y,-z
7 x,-y,z
8 -x,y,z

loop_
_atom_site_label
_atom_site_type_symbol
_atom_site_fract_x
_atom_site_fract_y
_atom_site_fract_z
_atom_site_adp_type
_atom_site_U_iso_or_equiv
_atom_site_site_symmetry_multiplicity
_atom_site_occupancy
_atom_site_calc_flag
Ba1 Ba 0 0.25106(7) 0 Uani 0.0108(4) 2 1 d
Gd1 Gd 0 0.23618(19) 0.5 Uani 0.0133(3) 2 1 d
Co1a Co 0.5 0 0.25240(16) Uani 0.0081(7) 2 1 d
Co1b Co 0.5 0.5 0.25535(16) Uani 0.0090(7) 2 1 d
O1a O 0.5 0.5 0 Uiso 0.011(2) 1 1 d
O1b O 0.5 0 0 Uiso 0.014(2) 1 1 d
O2a O 0 0.5 0.2997(18) Uiso 0.018(2) 2 1 d
O2b O 0 0 0.2754(14) Uiso 0.013(2) 2 1 d
O2c O 0.5 0.2605(7) 0.3059(15) Uiso 0.017(2) 4 1 d
O3 O 0.5 0 0.5 Uiso 0.025(3) 1 0.7778 d

loop_
_atom_site_aniso_label
_atom_site_aniso_type_symbol
_atom_site_aniso_U_11
_atom_site_aniso_U_22
_atom_site_aniso_U_33
_atom_site_aniso_U_12
_atom_site_aniso_U_13
_atom_site_aniso_U_23
Ba1 Ba 0.0128(8) 0.0083(7) 0.0113(3) 0 0 0
Gd1 Gd 0.0171(7) 0.0140(6) 0.0087(3) 0 0 0
Co1a Co 0.0108(16) 0.0064(13) 0.0071(6) 0 0 0
Co1b Co 0.0125(16) 0.0048(13) 0.0097(7) 0 0 0

loop_
_atom_type_symbol
_atom_type_scat_dispersion_real
_atom_type_scat_dispersion_imag
_atom_type_scat_source
Ba -0.3244 2.2819 'International Tables Vol C tables 4.2.6.8 and 6.1.1.1'
Co 0.3494 0.9721 'International Tables Vol C tables 4.2.6.8 and 6.1.1.1'
Gd -0.1653 3.9035 'International Tables Vol C tables 4.2.6.8 and 6.1.1.1'
O 0.0106 0.0060 'International Tables Vol C tables 4.2.6.8 and 6.1.1.1'

loop_
_geom_angle_atom_site_label_1
_geom_angle_atom_site_label_2
_geom_angle_atom_site_label_3
_geom_angle_site_symmetry_1
_geom_angle_site_symmetry_3
_geom_angle
O1a Ba1 O1a 1_455 . 89.612(16)
O1a Ba1 O1b 1_455 1_455 90.630(4)
O1a Ba1 O1b 1_455 . 179.758(15)
O1a Ba1 O2a 1_455 . 62.42(10)
O1a Ba1 O2a 1_455 3_555 62.42(10)
O1a Ba1 O2b 1_455 . 119.16(9)
O1a Ba1 O2b 1_455 3_555 119.16(9)
O1a Ba1 O2c 1_455 1_455 61.98(12)
O1a Ba1 O2c 1_455 . 115.79(11)
O1a Ba1 O2c 1_455 3_555 61.98(12)
O1a Ba1 O2c 1_455 3_655 115.79(11)
O1a Ba1 O1b . 1_455 179.758(15)
O1a Ba1 O1b . . 90.630(4)
O1a Ba1 O2a . . 62.42(10)
O1a Ba1 O2a . 3_555 62.42(10)
O1a Ba1 O2b . . 119.16(9)
O1a Ba1 O2b . 3_555 119.16(9)
O1a Ba1 O2c . 1_455 115.79(11)
O1a Ba1 O2c . . 61.98(12)
O1a Ba1 O2c . 3_555 115.79(11)
O1a Ba1 O2c . 3_655 61.98(12)
O1b Ba1 O1b 1_455 . 89.128(16)
O1b Ba1 O2a 1_455 . 117.70(10)
O1b Ba1 O2a 1_455 3_555 117.70(10)
O1b Ba1 O2b 1_455 . 60.70(9)
O1b Ba1 O2b 1_455 3_555 60.70(9)
O1b Ba1 O2c 1_455 1_455 64.34(11)
O1b Ba1 O2c 1_455 . 117.90(12)
O1b Ba1 O2c 1_455 3_555 64.34(11)
O1b Ba1 O2c 1_455 3_655 117.90(12)
O1b Ba1 O2a . . 117.70(10)
O1b Ba1 O2a . 3_555 117.70(10)
O1b Ba1 O2b . . 60.70(9)
O1b Ba1 O2b . 3_555 60.70(9)
O1b Ba1 O2c . 1_455 117.90(12)
O1b Ba1 O2c . . 64.34(11)
O1b Ba1 O2c . 3_555 117.90(12)
O1b Ba1 O2c . 3_655 64.34(11)
O2a Ba1 O2a . 3_555 98.5(2)
O2a Ba1 O2b . . 84.1(2)
O2a Ba1 O2b . 3_555 177.3(2)
O2a Ba1 O2c . 1_455 53.37(15)
O2a Ba1 O2c . . 53.37(15)
O2a Ba1 O2c . 3_555 124.39(16)
O2a Ba1 O2c . 3_655 124.39(16)
O2a Ba1 O2b 3_555 . 177.3(2)
O2a Ba1 O2b 3_555 3_555 84.1(2)
O2a Ba1 O2c 3_555 1_455 124.39(16)
O2a Ba1 O2c 3_555 . 124.39(16)
O2a Ba1 O2c 3_555 3_555 53.37(15)
O2a Ba1 O2c 3_555 3_655 53.37(15)
O2b Ba1 O2b . 3_555 93.2(2)
O2b Ba1 O2c . 1_455 57.30(15)
O2b Ba1 O2c . . 57.30(15)
O2b Ba1 O2c . 3_555 125.01(15)
O2b Ba1 O2c . 3_655 125.01(15)
O2b Ba1 O2c 3_555 1_455 125.01(15)
O2b Ba1 O2c 3_555 . 125.01(15)
O2b Ba1 O2c 3_555 3_555 57.30(15)
O2b Ba1 O2c 3_555 3_655 57.30(15)
O2c Ba1 O2c 1_455 . 79.9(2)
O2c Ba1 O2c 1_455 3_555 100.0(2)
O2c Ba1 O2c 1_455 3_655 177.20(15)
O2c Ba1 O2c . 3_555 177.20(15)
O2c Ba1 O2c . 3_655 100.0(2)
O2c Ba1 O2c 3_555 3_655 79.9(2)
O2a Gd1 O2a . 3_556 72.4(3)
O2a Gd1 O2b . . 101.2(3)
O2a Gd1 O2b . 3_556 173.7(3)
O2a Gd1 O2c . 1_455 65.26(19)
O2a Gd1 O2c . . 65.26(19)
O2a Gd1 O2c . 3_556 107.0(2)
O2a Gd1 O2c . 3_656 107.0(2)
O2a Gd1 O3 . 1_455 123.87(12)
O2a Gd1 O3 . . 123.87(12)
O2a Gd1 O2b 3_556 . 173.7(3)
O2a Gd1 O2b 3_556 3_556 101.2(3)
O2a Gd1 O2c 3_556 1_455 107.0(2)
O2a Gd1 O2c 3_556 . 107.0(2)
O2a Gd1 O2c 3_556 3_556 65.26(19)
O2a Gd1 O2c 3_556 3_656 65.26(19)
O2a Gd1 O3 3_556 1_455 123.87(12)
O2a Gd1 O3 3_556 . 123.87(12)
O2b Gd1 O2b . 3_556 85.1(3)
O2b Gd1 O2c . 1_455 69.55(19)
O2b Gd1 O2c . . 69.55(19)
O2b Gd1 O2c . 3_556 117.67(18)
O2b Gd1 O2c . 3_656 117.67(18)
O2b Gd1 O3 . 1_455 59.41(10)
O2b Gd1 O3 . . 59.41(10)
O2b Gd1 O2c 3_556 1_455 117.67(18)
O2b Gd1 O2c 3_556 . 117.67(18)
O2b Gd1 O2c 3_556 3_556 69.55(19)
O2b Gd1 O2c 3_556 3_656 69.55(19)
O2b Gd1 O3 3_556 1_455 59.41(10)
O2b Gd1 O3 3_556 . 59.41(10)
O2c Gd1 O2c 1_455 . 105.3(3)
O2c Gd1 O2c 1_455 3_556 74.0(3)
O2c Gd1 O2c 1_455 3_656 171.05(19)
O2c Gd1 O3 1_455 1_455 58.61(15)
O2c Gd1 O3 1_455 . 128.95(17)
O2c Gd1 O2c . 3_556 171.05(19)
O2c Gd1 O2c . 3_656 74.0(3)
O2c Gd1 O3 . 1_455 128.95(17)
O2c Gd1 O3 . . 58.61(15)
O2c Gd1 O2c 3_556 3_656 105.3(3)
O2c Gd1 O3 3_556 1_455 58.61(15)
O2c Gd1 O3 3_556 . 128.95(17)
O2c Gd1 O3 3_656 1_455 128.95(17)
O2c Gd1 O3 3_656 . 58.61(15)
O3 Gd1 O3 1_455 . 92.63(5)
O1b Co1a O2b . . 95.1(3)
O1b Co1a O2b . 1_655 95.1(3)
O1b Co1a O2c . . 101.2(3)
O1b Co1a O2c . 2_655 101.2(3)
O1b Co1a O3 . . 180.0(5)
O2b Co1a O2b . 1_655 169.8(4)
O2b Co1a O2c . . 89.01(7)
O2b Co1a O2c . 2_655 89.01(7)
O2b Co1a O3 . . 84.9(3)
O2b Co1a O2c 1_655 . 89.01(7)
O2b Co1a O2c 1_655 2_655 89.01(7)
O2b Co1a O3 1_655 . 84.9(3)
O2c Co1a O2c . 2_655 157.6(4)
O2c Co1a O3 . . 78.8(3)
O2c Co1a O3 2_655 . 78.8(3)
O1a Co1b O2a . . 99.8(4)
O1a Co1b O2a . 1_655 99.8(4)
O1a Co1b O2c . . 101.5(3)
O1a Co1b O2c . 2_665 101.5(3)
O2a Co1b O2a . 1_655 160.4(6)
O2a Co1b O2c . . 88.05(10)
O2a Co1b O2c . 2_665 88.05(10)
O2a Co1b O2c 1_655 . 88.05(10)
O2a Co1b O2c 1_655 2_665 88.05(10)
O2c Co1b O2c . 2_665 157.0(5)

loop_
_geom_bond_atom_site_label_1
_geom_bond_atom_site_label_2
_geom_bond_site_symmetry_2
_geom_bond_distance
Ba1 O1a 1_455 2.7506(4)
Ba1 O1a . 2.7506(4)
Ba1 O1b 1_455 2.7623(4)
Ba1 O1b . 2.7623(4)
Ba1 O2a . 2.991(10)
Ba1 O2a 3_555 2.991(10)
Ba1 O2b . 2.865(8)
Ba1 O2b 3_555 2.865(8)
Ba1 O2c 1_455 3.019(9)
Ba1 O2c . 3.019(9)
Ba1 O2c 3_555 3.019(9)
Ba1 O2c 3_655 3.019(9)
Gd1 O2a . 2.563(8)
Gd1 O2a 3_556 2.563(8)
Gd1 O2b . 2.513(7)
Gd1 O2b 3_556 2.513(7)
Gd1 O2c 1_455 2.439(7)
Gd1 O2c . 2.439(7)
Gd1 O2c 3_556 2.439(7)
Gd1 O2c 3_656 2.439(7)
Gd1 O3 1_455 2.6805(11)
Gd1 O3 . 2.6805(11)
Co1a O1b . 1.9088(12)
Co1a O2b . 1.9461(10)
Co1a O2b 1_655 1.9461(10)
Co1a O2c . 2.082(6)
Co1a O2c 2_655 2.082(6)
Co1a O3 . 1.8725(12)
Co1b O1a . 1.9311(12)
Co1b O2a . 1.967(2)
Co1b O2a 1_655 1.967(2)
Co1b O2c . 1.916(6)
Co1b O2c 2_665 1.916(6)

loop_
_twin_individual_id
_twin_individual_mass_fraction_refined
_twin_individual_twin_matrix_11
_twin_individual_twin_matrix_12
_twin_individual_twin_matrix_13
_twin_individual_twin_matrix_21
_twin_individual_twin_matrix_22
_twin_individual_twin_matrix_23
_twin_individual_twin_matrix_31
_twin_individual_twin_matrix_32
_twin_individual_twin_matrix_33
1 0.524(10) 1 0 0 0 1 0 0 0 1
2 0.476(10) 0.015 -2.0274 -0.0001 0.4931 0.015 0.001 -0.0005 -0.0001 1

loop_
_jana_atom_site_adp_c_label
_jana_atom_site_adp_c_type_symbol
_jana_atom_site_adp_c_111
_jana_atom_site_adp_c_112
_jana_atom_site_adp_c_113
_jana_atom_site_adp_c_122
_jana_atom_site_adp_c_123
_jana_atom_site_adp_c_133
_jana_atom_site_adp_c_222
_jana_atom_site_adp_c_223
_jana_atom_site_adp_c_233
_jana_atom_site_adp_c_333
Gd1 Gd 0 0.0007(12) 0 0 0 0 0.0010(6) 0 -0.0005(2) 0
